data_7247741
loop_
_publ_author_name
'Srivastava, Devyani'
'Kushwaha, Aparna'
'Kociok-K\"ohn, Gabriele'
'Gosavi, Suresh W.'
'Chauhan, Ratna'
'Kumar, Abhinav'
'Muddassir, Mohd.'

_publ_section_title
;
 The supramolecular frameworks and electrocatalytic properties of two new
 structurally diverse tertiary phosphane-appended nickel(ii) and copper(i)
 thiosquarates
;
_journal_issue 48
_journal_name_full CrystEngComm
_journal_page_first 6822
_journal_page_last 6836
_journal_paper_doi 10.1039/D3CE00817G
_journal_volume 25
_journal_year 2023
_chemical_formula_moiety 'C37.1 H33.25 Cl0.15 Ni O5.55 P2 S1.85, 0.06(C H2 Cl2), 0.09(C H4 O)'
_chemical_formula_sum 'C37.25 H33.73 Cl0.27 Ni O5.64 P2 S1.85'
_chemical_formula_weight 761.14
_space_group_crystal_system triclinic
_space_group_IT_number 2
_space_group_name_Hall '-P 1'
_space_group_name_H-M_alt 'P -1'
_atom_sites_solution_hydrogens mixed
_audit_creation_date 2023-10-10
_audit_creation_method
;
Olex2 1.5-dev
(compiled 2023.10.06 svn.rcf4196af for OlexSys, GUI svn.r6697)
;
_audit_update_record
;
2023-11-01 deposited with the CCDC.	2023-11-15 downloaded from the CCDC.
;
_cell_angle_alpha 76.6204(11)
_cell_angle_beta 85.3079(11)
_cell_angle_gamma 81.3483(10)
_cell_formula_units_Z 2
_cell_length_a 9.65800(14)
_cell_length_b 10.04345(11)
_cell_length_c 18.7630(3)
_cell_measurement_reflns_used 17838
_cell_measurement_temperature 150(2)
_cell_measurement_theta_max 72.6790
_cell_measurement_theta_min 4.6430
_cell_volume 1748.37(4)
_computing_cell_refinement 'CrysAlisPro 1.171.42.56a (Rigaku OD, 2022)'
_computing_data_collection 'CrysAlisPro 1.171.42.56a (Rigaku OD, 2022)'
_computing_data_reduction 'CrysAlisPro 1.171.42.56a (Rigaku OD, 2022)'
_computing_molecular_graphics 'Olex2 1.5-dev (Dolomanov et al., 2009)'
_computing_publication_material 'Olex2 1.5-dev (Dolomanov et al., 2009)'
_computing_structure_refinement 'SHELXL 2018/3 (Sheldrick, 2015)'
_computing_structure_solution
;
 SHELXT
 Sheldrick, G. M. (2008). Acta Cryst. A64, 112-122.
;
_diffrn_ambient_temperature 150.15
_diffrn_detector_area_resol_mean 8.1150
_diffrn_detector_type EosS2
_diffrn_measured_fraction_theta_full 1.000
_diffrn_measured_fraction_theta_max 0.993
_diffrn_measurement_device 'four-circle diffractometer'
_diffrn_measurement_device_type 'SuperNova, Dual, Cu at home/near, EosS2'
_diffrn_measurement_method '\w scans'
_diffrn_radiation_type CuK\a
_diffrn_radiation_wavelength 1.54184
_diffrn_reflns_av_R_equivalents 0.0363
_diffrn_reflns_av_unetI/netI 0.0251
_diffrn_reflns_Laue_measured_fraction_full 1.000
_diffrn_reflns_Laue_measured_fraction_max 0.993
_diffrn_reflns_limit_h_max 11
_diffrn_reflns_limit_h_min -10
_diffrn_reflns_limit_k_max 12
_diffrn_reflns_limit_k_min -12
_diffrn_reflns_limit_l_max 23
_diffrn_reflns_limit_l_min -23
_diffrn_reflns_number 35359
_diffrn_reflns_point_group_measured_fraction_full 1.000
_diffrn_reflns_point_group_measured_fraction_max 0.993
_diffrn_reflns_theta_full 67.684
_diffrn_reflns_theta_max 72.868
_diffrn_reflns_theta_min 4.568
_exptl_absorpt_coefficient_mu 3.258
_exptl_absorpt_correction_T_max 1.000
_exptl_absorpt_correction_T_min 0.446
_exptl_absorpt_correction_type gaussian
_exptl_absorpt_process_details
;
CrysAlisPro 1.171.42.56a (Rigaku Oxford Diffraction, 2022)
Numerical absorption correction based on gaussian integration over
a multifaceted crystal model
Empirical absorption correction using spherical harmonics,
implemented in SCALE3 ABSPACK scaling algorithm.
;
_exptl_crystal_colour orange
_exptl_crystal_colour_primary orange
_exptl_crystal_density_diffrn 1.446
_exptl_crystal_description plate
_exptl_crystal_F_000 789
_exptl_crystal_size_max 0.287
_exptl_crystal_size_mid 0.107
_exptl_crystal_size_min 0.042
_refine_diff_density_max 0.578
_refine_diff_density_min -0.367
_refine_diff_density_rms 0.057
_refine_ls_extinction_method none
_refine_ls_goodness_of_fit_ref 1.082
_refine_ls_hydrogen_treatment constr
_refine_ls_matrix_type full
_refine_ls_number_parameters 467
_refine_ls_number_reflns 6914
_refine_ls_number_restraints 5
_refine_ls_restrained_S_all 1.081
_refine_ls_R_factor_all 0.0405
_refine_ls_R_factor_gt 0.0367
_refine_ls_shift/su_max 0.001
_refine_ls_shift/su_mean 0.000
_refine_ls_structure_factor_coef Fsqd
_refine_ls_weighting_details 'w=1/[\s^2^(Fo^2^)+(0.0418P)^2^+1.4101P] where P=(Fo^2^+2Fc^2^)/3'
_refine_ls_weighting_scheme calc
_refine_ls_wR_factor_gt 0.0928
_refine_ls_wR_factor_ref 0.0950
_reflns_Friedel_coverage 0.000
_reflns_number_gt 6347
_reflns_number_total 6914
_reflns_threshold_expression 'I > 2\s(I)'
_cod_data_source_file d3ce00817g2.cif
_cod_data_source_block s23gkk1a
_cod_depositor_comments 'Adding full bibliography for 7247740--7247741.cif.'
_cod_database_code 7247741
_shelx_shelxl_version_number 2018/3
_shelx_space_group_comment
;
The symmetry employed for this shelxl refinement is uniquely defined
by the following loop, which should always be used as a source of
symmetry information in preference to the above space-group names.
They are only intended as comments.
;
_shelx_estimated_absorpt_t_max 0.875
_shelx_estimated_absorpt_t_min 0.455
_olex2_refinement_description
;
1. Fixed Uiso
 At 1.2 times of:
  All C(H) groups, All C(H,H) groups
 At 1.5 times of:
  All C(H,H,H) groups, All O(H) groups
2. Restrained distances
 O10-C40
 1.42 with sigma of 0.02
 Cl2-C39 \\sim Cl7-C39
 with sigma of 0.001
3. Uiso/Uaniso restraints and constraints
C39 \\sim Cl7 \\sim Cl2: within 2A with sigma of 0.001 and sigma for terminal
atoms of 0.002 within 2A
O10 \\sim C40: within 2A with sigma of 0.001 and sigma for terminal atoms of
0.002 within 2A
Uanis(Cl1) = Uanis(S1)
4. Others
 Fixed Sof: O1(0.85) O2(0.85) O3(0.85) S1(0.85) C27(0.85) C28(0.85) C29(0.85)
 C30(0.85) C31(0.85) H31A(0.85) H31B(0.85) C32(0.85) H32A(0.85) H32B(0.85)
 H32C(0.85) Cl1(0.15) Cl7(0.06) Cl2(0.06) C39(0.06) H39A(0.06) H39B(0.06)
 O10(0.09) H10A(0.09) C40(0.09) H40A(0.09) H40B(0.09) H40C(0.09)
5.a Riding coordinates:
 O10(H10A), C40(H40A,H40B,H40C)
5.b Secondary CH2 refined with riding coordinates:
 C1(H1A,H1B), C2(H2A,H2B), C31(H31A,H31B), C37(H37A,H37B), C39(H39A,H39B)
5.c Aromatic/amide H refined with riding coordinates:
 C4(H4), C5(H5), C6(H6), C7(H7), C8(H8), C10(H10), C11(H11), C12(H12),
 C13(H13), C14(H14), C16(H16), C17(H17), C18(H18), C19(H19), C20(H20), C22(H22),
  C23(H23), C24(H24), C25(H25), C26(H26)
5.d Idealised Me refined as rotating group:
 C32(H32A,H32B,H32C), C38(H38A,H38B,H38C)
;
_olex2_submission_special_instructions 'No special instructions were received'
_oxdiff_exptl_absorpt_empirical_details
;
Empirical correction (ABSPACK) includes:
- Absorption correction using spherical harmonics
- Frame scaling
;

loop_
_space_group_symop_operation_xyz
'x, y, z'
'-x, -y, -z'

loop_
_atom_site_label
_atom_site_type_symbol
_atom_site_fract_x
_atom_site_fract_y
_atom_site_fract_z
_atom_site_U_iso_or_equiv
_atom_site_adp_type
_atom_site_occupancy
_atom_site_site_symmetry_order
_atom_site_calc_flag
_atom_site_refinement_flags_posn
_atom_site_refinement_flags_adp
_atom_site_refinement_flags_occupancy
_atom_site_disorder_assembly
_atom_site_disorder_group
Ni Ni 0.72545(3) 0.44209(3) 0.77089(2) 0.01776(9) Uani 1 1 d . . . . .
P1 P 0.51887(5) 0.37435(5) 0.79614(3) 0.01889(11) Uani 1 1 d . . . . .
P2 P 0.80763(5) 0.23823(5) 0.83191(3) 0.01764(11) Uani 1 1 d . . . . .
S2 S 0.61965(5) 0.64852(5) 0.71124(3) 0.02279(11) Uani 1 1 d . . . . .
O1 O 0.7687(2) 0.5232(3) 0.58153(11) 0.0446(5) Uani 0.85 1 d . . P A 1
O2 O 1.0042(2) 0.6869(2) 0.47613(11) 0.0455(5) Uani 0.85 1 d . . P A 1
O3 O 1.17812(19) 0.6606(2) 0.62422(10) 0.0307(4) Uani 0.85 1 d . . P A 1
O4 O 0.70984(17) 0.58528(17) 0.89130(9) 0.0355(4) Uani 1 1 d . . . . .
O5 O 0.51488(18) 0.86221(17) 0.92943(9) 0.0361(4) Uani 1 1 d . . . . .
O6 O 0.4175(2) 0.94924(17) 0.76669(10) 0.0440(5) Uani 1 1 d . . . . .
C1 C 0.6706(2) 0.1781(2) 0.90003(11) 0.0218(4) Uani 1 1 d . . . . .
H1A H 0.694671 0.078528 0.922015 0.026 Uiso 1 1 calc R U . . .
H1B H 0.660900 0.229531 0.939671 0.026 Uiso 1 1 calc R U . . .
C2 C 0.5338(2) 0.2034(2) 0.86060(11) 0.0238(4) Uani 1 1 d . . . . .
H2A H 0.453347 0.200133 0.896898 0.029 Uiso 1 1 calc R U . . .
H2B H 0.532215 0.130231 0.833346 0.029 Uiso 1 1 calc R U . . .
C3 C 0.3904(2) 0.4877(2) 0.83835(11) 0.0214(4) Uani 1 1 d . . . . .
C4 C 0.3916(2) 0.4854(2) 0.91273(12) 0.0250(4) Uani 1 1 d . . . . .
H4 H 0.453365 0.417182 0.943101 0.030 Uiso 1 1 calc R U . . .
C5 C 0.3029(2) 0.5824(2) 0.94268(13) 0.0307(5) Uani 1 1 d . . . . .
H5 H 0.304653 0.580938 0.993411 0.037 Uiso 1 1 calc R U . . .
C6 C 0.2117(2) 0.6816(2) 0.89876(14) 0.0329(5) Uani 1 1 d . . . . .
H6 H 0.152060 0.748874 0.919227 0.039 Uiso 1 1 calc R U . . .
C7 C 0.2077(2) 0.6826(2) 0.82532(14) 0.0322(5) Uani 1 1 d . . . . .
H7 H 0.143900 0.749570 0.795498 0.039 Uiso 1 1 calc R U . . .
C8 C 0.2963(2) 0.5861(2) 0.79477(12) 0.0257(4) Uani 1 1 d . . . . .
H8 H 0.292914 0.587051 0.744194 0.031 Uiso 1 1 calc R U . . .
C9 C 0.4333(2) 0.3532(2) 0.71749(12) 0.0234(4) Uani 1 1 d . . . . .
C10 C 0.3014(2) 0.3089(2) 0.72761(13) 0.0286(5) Uani 1 1 d . . . . .
H10 H 0.257711 0.288058 0.775364 0.034 Uiso 1 1 calc R U . . .
C11 C 0.2348(3) 0.2955(2) 0.66765(15) 0.0358(5) Uani 1 1 d . . . . .
H11 H 0.145179 0.265051 0.674491 0.043 Uiso 1 1 calc R U . . .
C12 C 0.2966(3) 0.3257(2) 0.59843(14) 0.0391(6) Uani 1 1 d . . . . .
H12 H 0.249679 0.316711 0.557574 0.047 Uiso 1 1 calc R U . . .
C13 C 0.4278(3) 0.3695(2) 0.58819(13) 0.0377(6) Uani 1 1 d . . . . .
H13 H 0.470864 0.390225 0.540275 0.045 Uiso 1 1 calc R U . . .
C14 C 0.4962(3) 0.3831(2) 0.64767(12) 0.0298(5) Uani 1 1 d . . . . .
H14 H 0.586175 0.412897 0.640591 0.036 Uiso 1 1 calc R U . . .
C15 C 0.9632(2) 0.2181(2) 0.88352(11) 0.0211(4) Uani 1 1 d . . . . .
C16 C 1.0697(2) 0.1062(2) 0.88641(12) 0.0269(4) Uani 1 1 d . . . . .
H16 H 1.064605 0.039170 0.858693 0.032 Uiso 1 1 calc R U . . .
C17 C 1.1827(2) 0.0933(2) 0.92980(13) 0.0317(5) Uani 1 1 d . . . . .
H17 H 1.254656 0.016969 0.931893 0.038 Uiso 1 1 calc R U . . .
C18 C 1.1913(2) 0.1907(2) 0.96999(12) 0.0302(5) Uani 1 1 d . . . . .
H18 H 1.268348 0.180724 1.000077 0.036 Uiso 1 1 calc R U . . .
C19 C 1.0874(2) 0.3029(2) 0.96631(12) 0.0308(5) Uani 1 1 d . . . . .
H19 H 1.093739 0.370155 0.993690 0.037 Uiso 1 1 calc R U . . .
C20 C 0.9743(2) 0.3177(2) 0.92304(12) 0.0264(4) Uani 1 1 d . . . . .
H20 H 0.904072 0.395687 0.920219 0.032 Uiso 1 1 calc R U . . .
C21 C 0.8407(2) 0.11244(19) 0.77495(11) 0.0207(4) Uani 1 1 d . . . . .
C22 C 0.8428(2) -0.0293(2) 0.80518(12) 0.0254(4) Uani 1 1 d . . . . .
H22 H 0.823679 -0.061085 0.856284 0.031 Uiso 1 1 calc R U . . .
C23 C 0.8729(2) -0.1229(2) 0.76033(14) 0.0310(5) Uani 1 1 d . . . . .
H23 H 0.874348 -0.218971 0.780678 0.037 Uiso 1 1 calc R U . . .
C24 C 0.9007(3) -0.0769(3) 0.68637(15) 0.0398(6) Uani 1 1 d . . . . .
H24 H 0.920854 -0.141427 0.655824 0.048 Uiso 1 1 calc R U . . .
C25 C 0.8994(3) 0.0626(3) 0.65604(14) 0.0413(6) Uani 1 1 d . . . . .
H25 H 0.919848 0.093355 0.604982 0.050 Uiso 1 1 calc R U . . .
C26 C 0.8683(2) 0.1576(2) 0.70026(12) 0.0282(4) Uani 1 1 d . . . . .
H26 H 0.866007 0.253549 0.679341 0.034 Uiso 1 1 calc R U . . .
S1 S 0.9426(3) 0.4949(2) 0.74730(7) 0.0201(3) Uani 0.85 1 d . . P A 1
C27 C 0.9581(2) 0.5599(2) 0.65460(13) 0.0220(5) Uani 0.85 1 d . . P A 1
C28 C 0.8731(4) 0.5624(4) 0.5905(2) 0.0300(8) Uani 0.85 1 d . . P A 1
C29 C 0.9863(3) 0.6381(3) 0.54052(15) 0.0303(6) Uani 0.85 1 d . . P A 1
C30 C 1.0604(3) 0.6250(2) 0.60869(14) 0.0231(5) Uani 0.85 1 d . . P A 1
C31 C 1.2631(4) 0.7276(5) 0.5613(2) 0.0420(10) Uani 0.85 1 d . . P A 1
H31A H 1.258486 0.684262 0.519333 0.050 Uiso 0.85 1 calc R U P A 1
H31B H 1.362209 0.715100 0.574270 0.050 Uiso 0.85 1 calc R U P A 1
C32 C 1.2096(4) 0.8781(4) 0.54004(19) 0.0541(9) Uani 0.85 1 d . . P A 1
H32A H 1.269188 0.922915 0.499502 0.081 Uiso 0.85 1 calc R U P A 1
H32B H 1.211315 0.920004 0.582167 0.081 Uiso 0.85 1 calc R U P A 1
H32C H 1.113187 0.890115 0.524535 0.081 Uiso 0.85 1 calc R U P A 1
Cl1 Cl 0.9422(16) 0.5045(15) 0.7341(6) 0.0201(3) Uani 0.15 1 d . . P A 2
C33 C 0.5817(2) 0.72385(19) 0.78398(12) 0.0230(4) Uani 1 1 d . . . . .
C34 C 0.6304(2) 0.6817(2) 0.85928(12) 0.0248(4) Uani 1 1 d . . . . .
C35 C 0.5412(2) 0.8103(2) 0.87700(12) 0.0268(4) Uani 1 1 d . . . . .
C36 C 0.5021(2) 0.8422(2) 0.80049(13) 0.0278(5) Uani 1 1 d . . . . .
C37 C 0.3887(3) 0.9498(3) 0.69103(16) 0.0483(7) Uani 1 1 d . . . . .
H37A H 0.378245 0.855163 0.687207 0.058 Uiso 1 1 calc R U . . .
H37B H 0.299866 1.010414 0.677186 0.058 Uiso 1 1 calc R U . . .
C38 C 0.5036(4) 0.9995(3) 0.6413(2) 0.0647(9) Uani 1 1 d . . . . .
H38A H 0.479163 1.009574 0.590429 0.097 Uiso 1 1 calc R U . . .
H38B H 0.588927 0.933184 0.651207 0.097 Uiso 1 1 calc R U . . .
H38C H 0.519820 1.089248 0.648730 0.097 Uiso 1 1 calc R U . . .
Cl7 Cl 1.229(2) 0.727(2) 0.5756(13) 0.065(4) Uiso 0.06 1 d D U P B 2
Cl2 Cl 0.9571(15) 0.7542(15) 0.5213(8) 0.065(3) Uiso 0.06 1 d D U P B 2
C39 C 1.0986(18) 0.653(6) 0.556(2) 0.065(3) Uiso 0.06 1 d D U P B 2
H39A H 1.068273 0.590518 0.602037 0.078 Uiso 0.06 1 calc R U P B 2
H39B H 1.136298 0.594467 0.521452 0.078 Uiso 0.06 1 calc R U P B 2
O10 O 0.900(5) 0.575(5) 0.578(3) 0.074(11) Uiso 0.09 1 d D U P C 3
H10A H 0.844163 0.636749 0.552812 0.111 Uiso 0.09 1 d R U P C 3
C40 C 1.030(5) 0.632(6) 0.568(3) 0.074(11) Uiso 0.09 1 d D U P C 3
H40A H 1.021774 0.709104 0.593057 0.112 Uiso 0.09 1 d R U P C 3
H40B H 1.062194 0.662844 0.517077 0.112 Uiso 0.09 1 d R U P C 3
H40C H 1.097184 0.555894 0.593057 0.112 Uiso 0.09 1 d R U P C 3

loop_
_atom_site_aniso_label
_atom_site_aniso_U_11
_atom_site_aniso_U_22
_atom_site_aniso_U_33
_atom_site_aniso_U_23
_atom_site_aniso_U_13
_atom_site_aniso_U_12
Ni 0.01450(17) 0.01347(16) 0.02414(18) -0.00142(12) -0.00346(13) -0.00115(12)
P1 0.0139(2) 0.0163(2) 0.0259(2) -0.00326(18) -0.00345(18) -0.00129(17)
P2 0.0146(2) 0.0141(2) 0.0230(2) -0.00192(17) -0.00337(17) -0.00036(17)
S2 0.0235(3) 0.0159(2) 0.0271(2) -0.00167(17) -0.00587(19) 0.00063(18)
O1 0.0442(13) 0.0671(15) 0.0308(10) -0.0115(10) -0.0017(9) -0.0332(11)
O2 0.0498(13) 0.0634(14) 0.0254(10) -0.0014(9) -0.0011(9) -0.0281(11)
O3 0.0222(9) 0.0387(10) 0.0293(9) 0.0003(8) -0.0023(7) -0.0094(8)
O4 0.0295(9) 0.0344(8) 0.0351(9) 0.0009(7) -0.0054(7) 0.0084(7)
O5 0.0335(9) 0.0378(9) 0.0404(9) -0.0171(7) -0.0079(7) 0.0007(7)
O6 0.0572(12) 0.0249(8) 0.0478(10) -0.0121(7) -0.0236(9) 0.0181(8)
C1 0.0172(9) 0.0202(9) 0.0257(10) -0.0013(7) -0.0003(7) -0.0014(7)
C2 0.0203(10) 0.0180(9) 0.0312(10) -0.0005(8) -0.0012(8) -0.0044(7)
C3 0.0129(9) 0.0194(9) 0.0323(10) -0.0056(8) -0.0015(8) -0.0031(7)
C4 0.0206(10) 0.0228(10) 0.0302(10) -0.0025(8) -0.0023(8) -0.0032(8)
C5 0.0313(12) 0.0313(11) 0.0306(11) -0.0090(9) 0.0043(9) -0.0073(9)
C6 0.0243(11) 0.0273(11) 0.0470(13) -0.0128(10) 0.0050(10) 0.0002(9)
C7 0.0211(11) 0.0277(11) 0.0461(13) -0.0080(9) -0.0066(9) 0.0039(9)
C8 0.0198(10) 0.0249(10) 0.0328(11) -0.0067(8) -0.0071(8) -0.0006(8)
C9 0.0204(10) 0.0183(9) 0.0321(11) -0.0076(8) -0.0065(8) 0.0012(7)
C10 0.0202(10) 0.0260(10) 0.0414(12) -0.0113(9) -0.0031(9) -0.0020(8)
C11 0.0252(12) 0.0300(11) 0.0570(15) -0.0190(11) -0.0139(11) 0.0017(9)
C12 0.0438(15) 0.0305(12) 0.0463(14) -0.0139(10) -0.0245(12) 0.0049(10)
C13 0.0510(16) 0.0323(12) 0.0298(12) -0.0052(9) -0.0080(11) -0.0053(11)
C14 0.0317(12) 0.0259(10) 0.0322(11) -0.0053(8) -0.0030(9) -0.0064(9)
C15 0.0168(9) 0.0210(9) 0.0231(9) 0.0004(7) -0.0034(7) -0.0016(7)
C16 0.0216(10) 0.0217(10) 0.0363(11) -0.0037(8) -0.0071(9) -0.0003(8)
C17 0.0213(11) 0.0308(11) 0.0387(12) 0.0003(9) -0.0081(9) 0.0015(9)
C18 0.0193(10) 0.0410(12) 0.0274(11) 0.0021(9) -0.0061(8) -0.0072(9)
C19 0.0259(11) 0.0389(12) 0.0303(11) -0.0098(9) -0.0039(9) -0.0087(9)
C20 0.0208(10) 0.0276(10) 0.0301(11) -0.0066(8) -0.0029(8) 0.0004(8)
C21 0.0130(9) 0.0188(9) 0.0310(10) -0.0071(8) -0.0032(7) -0.0012(7)
C22 0.0186(10) 0.0194(9) 0.0372(11) -0.0043(8) -0.0005(8) -0.0028(8)
C23 0.0208(11) 0.0192(10) 0.0553(14) -0.0124(9) -0.0008(10) -0.0043(8)
C24 0.0373(14) 0.0366(13) 0.0530(15) -0.0272(11) 0.0029(11) -0.0044(11)
C25 0.0532(16) 0.0403(13) 0.0331(12) -0.0145(10) 0.0037(11) -0.0075(12)
C26 0.0290(12) 0.0247(10) 0.0312(11) -0.0061(8) -0.0017(9) -0.0043(8)
S1 0.0173(2) 0.0214(5) 0.0194(7) 0.0015(5) -0.0016(6) -0.0048(3)
C27 0.0196(12) 0.0180(10) 0.0283(12) -0.0062(9) -0.0004(9) -0.0011(9)
C28 0.0299(18) 0.0347(16) 0.0278(16) -0.0082(12) 0.0040(12) -0.0128(13)
C29 0.0320(15) 0.0376(15) 0.0234(13) -0.0056(11) -0.0023(12) -0.0123(12)
C30 0.0213(12) 0.0226(11) 0.0251(12) -0.0042(9) -0.0031(10) -0.0024(9)
C31 0.0276(19) 0.060(2) 0.038(2) -0.0011(16) 0.0061(14) -0.0224(17)
C32 0.061(2) 0.060(2) 0.0422(18) 0.0026(15) -0.0067(16) -0.0297(18)
Cl1 0.0173(2) 0.0214(5) 0.0194(7) 0.0015(5) -0.0016(6) -0.0048(3)
C33 0.0203(10) 0.0164(9) 0.0320(11) -0.0026(8) -0.0053(8) -0.0040(7)
C34 0.0188(10) 0.0224(10) 0.0324(11) -0.0036(8) -0.0028(8) -0.0029(8)
C35 0.0223(11) 0.0241(10) 0.0357(12) -0.0078(9) -0.0062(9) -0.0044(8)
C36 0.0261(11) 0.0187(9) 0.0388(12) -0.0067(8) -0.0100(9) 0.0010(8)
C37 0.0601(18) 0.0307(12) 0.0501(16) -0.0059(11) -0.0216(14) 0.0121(12)
C38 0.073(2) 0.0350(15) 0.080(2) -0.0013(15) -0.0204(19) 0.0033(15)

loop_
_atom_type_symbol
_atom_type_description
_atom_type_scat_dispersion_real
_atom_type_scat_dispersion_imag
_atom_type_scat_source
C C 0.0181 0.0091 'International Tables Vol C Tables 4.2.6.8 and 6.1.1.4'
H H 0.0000 0.0000 'International Tables Vol C Tables 4.2.6.8 and 6.1.1.4'
Cl Cl 0.3639 0.7018 'International Tables Vol C Tables 4.2.6.8 and 6.1.1.4'
Ni Ni -3.0029 0.5091 'International Tables Vol C Tables 4.2.6.8 and 6.1.1.4'
O O 0.0492 0.0322 'International Tables Vol C Tables 4.2.6.8 and 6.1.1.4'
P P 0.2955 0.4335 'International Tables Vol C Tables 4.2.6.8 and 6.1.1.4'
S S 0.3331 0.5567 'International Tables Vol C Tables 4.2.6.8 and 6.1.1.4'

loop_
_exptl_crystal_face_index_h
_exptl_crystal_face_index_k
_exptl_crystal_face_index_l
_exptl_crystal_face_perp_dist
0 -1 -12 0.0056
0 0 12 0.0275
-6 -2 0 0.1281
1 1 12 0.0540
0 6 5 0.0230
0 -6 -5 0.0642
6 0 -4 0.1235
5 4 -1 0.1148

loop_
_geom_angle_atom_site_label_1
_geom_angle_atom_site_label_2
_geom_angle_atom_site_label_3
_geom_angle
_geom_angle_site_symmetry_1
_geom_angle_site_symmetry_3
_geom_angle_publ_flag
P1 Ni S2 88.52(2) . . y
P1 Ni S1 175.80(6) . . y
P1 Ni Cl1 174.2(3) . . y
P2 Ni P1 86.08(2) . . y
P2 Ni S2 174.55(2) . . y
P2 Ni S1 89.91(5) . . y
P2 Ni Cl1 93.9(3) . . y
S2 Ni Cl1 91.5(3) . . y
S1 Ni S2 95.50(5) . . y
C2 P1 Ni 110.00(7) . . ?
C3 P1 Ni 115.14(7) . . ?
C3 P1 C2 106.25(9) . . ?
C3 P1 C9 104.35(9) . . ?
C9 P1 Ni 114.73(7) . . ?
C9 P1 C2 105.58(9) . . ?
C1 P2 Ni 107.23(6) . . ?
C15 P2 Ni 119.18(7) . . ?
C15 P2 C1 105.15(9) . . ?
C21 P2 Ni 112.41(7) . . ?
C21 P2 C1 105.36(9) . . ?
C21 P2 C15 106.48(9) . . ?
C33 S2 Ni 98.48(7) . . ?
C30 O3 C31 115.9(2) . . ?
C36 O6 C37 115.91(18) . . ?
P2 C1 H1A 110.2 . . ?
P2 C1 H1B 110.2 . . ?
H1A C1 H1B 108.5 . . ?
C2 C1 P2 107.47(14) . . ?
C2 C1 H1A 110.2 . . ?
C2 C1 H1B 110.2 . . ?
P1 C2 H2A 109.7 . . ?
P1 C2 H2B 109.7 . . ?
C1 C2 P1 109.64(14) . . ?
C1 C2 H2A 109.7 . . ?
C1 C2 H2B 109.7 . . ?
H2A C2 H2B 108.2 . . ?
C4 C3 P1 120.84(15) . . ?
C4 C3 C8 119.27(18) . . ?
C8 C3 P1 119.69(16) . . ?
C3 C4 H4 119.9 . . ?
C5 C4 C3 120.25(19) . . ?
C5 C4 H4 119.9 . . ?
C4 C5 H5 119.9 . . ?
C4 C5 C6 120.1(2) . . ?
C6 C5 H5 119.9 . . ?
C5 C6 H6 120.0 . . ?
C7 C6 C5 120.0(2) . . ?
C7 C6 H6 120.0 . . ?
C6 C7 H7 119.8 . . ?
C6 C7 C8 120.3(2) . . ?
C8 C7 H7 119.8 . . ?
C3 C8 H8 120.0 . . ?
C7 C8 C3 120.0(2) . . ?
C7 C8 H8 120.0 . . ?
C10 C9 P1 119.43(17) . . ?
C14 C9 P1 120.75(17) . . ?
C14 C9 C10 119.8(2) . . ?
C9 C10 H10 120.2 . . ?
C11 C10 C9 119.5(2) . . ?
C11 C10 H10 120.2 . . ?
C10 C11 H11 119.6 . . ?
C12 C11 C10 120.8(2) . . ?
C12 C11 H11 119.6 . . ?
C11 C12 H12 120.1 . . ?
C11 C12 C13 119.9(2) . . ?
C13 C12 H12 120.1 . . ?
C12 C13 H13 119.9 . . ?
C14 C13 C12 120.2(2) . . ?
C14 C13 H13 119.9 . . ?
C9 C14 C13 119.9(2) . . ?
C9 C14 H14 120.1 . . ?
C13 C14 H14 120.1 . . ?
C16 C15 P2 122.77(16) . . ?
C20 C15 P2 117.94(15) . . ?
C20 C15 C16 119.28(19) . . ?
C15 C16 H16 120.0 . . ?
C17 C16 C15 119.9(2) . . ?
C17 C16 H16 120.0 . . ?
C16 C17 H17 119.8 . . ?
C18 C17 C16 120.4(2) . . ?
C18 C17 H17 119.8 . . ?
C17 C18 H18 120.1 . . ?
C17 C18 C19 119.8(2) . . ?
C19 C18 H18 120.1 . . ?
C18 C19 H19 119.8 . . ?
C20 C19 C18 120.5(2) . . ?
C20 C19 H19 119.8 . . ?
C15 C20 H20 120.0 . . ?
C19 C20 C15 120.0(2) . . ?
C19 C20 H20 120.0 . . ?
C22 C21 P2 121.41(16) . . ?
C26 C21 P2 118.99(15) . . ?
C26 C21 C22 119.58(19) . . ?
C21 C22 H22 120.1 . . ?
C23 C22 C21 119.9(2) . . ?
C23 C22 H22 120.1 . . ?
C22 C23 H23 120.0 . . ?
C24 C23 C22 120.0(2) . . ?
C24 C23 H23 120.0 . . ?
C23 C24 H24 119.7 . . ?
C23 C24 C25 120.6(2) . . ?
C25 C24 H24 119.7 . . ?
C24 C25 H25 120.0 . . ?
C24 C25 C26 120.0(2) . . ?
C26 C25 H25 120.0 . . ?
C21 C26 C25 120.0(2) . . ?
C21 C26 H26 120.0 . . ?
C25 C26 H26 120.0 . . ?
C27 S1 Ni 106.18(13) . . ?
C28 C27 S1 134.8(2) . . ?
C30 C27 S1 133.4(2) . . ?
C30 C27 C28 91.7(2) . . ?
O1 C28 C27 136.7(3) . . ?
O1 C28 C29 135.8(4) . . ?
C27 C28 C29 87.5(2) . . ?
O2 C29 C28 136.6(3) . . ?
O2 C29 C30 136.9(3) . . ?
C30 C29 C28 86.4(2) . . ?
O3 C30 C27 130.4(2) . . ?
O3 C30 C29 135.3(2) . . ?
C27 C30 C29 94.3(2) . . ?
O3 C31 H31A 109.7 . . ?
O3 C31 H31B 109.7 . . ?
O3 C31 C32 109.8(3) . . ?
H31A C31 H31B 108.2 . . ?
C32 C31 H31A 109.7 . . ?
C32 C31 H31B 109.7 . . ?
C31 C32 H32A 109.5 . . ?
C31 C32 H32B 109.5 . . ?
C31 C32 H32C 109.5 . . ?
H32A C32 H32B 109.5 . . ?
H32A C32 H32C 109.5 . . ?
H32B C32 H32C 109.5 . . ?
C34 C33 S2 130.87(15) . . ?
C36 C33 S2 138.77(17) . . ?
C36 C33 C34 90.35(17) . . ?
O4 C34 C33 133.9(2) . . ?
O4 C34 C35 136.9(2) . . ?
O4 C34 C36 177.0(2) . . ?
C33 C34 C35 89.16(16) . . ?
C33 C34 C36 43.36(11) . . ?
C35 C34 C36 45.80(11) . . ?
O5 C35 C34 137.4(2) . . ?
O5 C35 C36 136.9(2) . . ?
C36 C35 C34 85.73(16) . . ?
O6 C36 C33 137.7(2) . . ?
O6 C36 C34 176.02(19) . . ?
O6 C36 C35 127.6(2) . . ?
C33 C36 C34 46.29(12) . . ?
C33 C36 C35 94.74(17) . . ?
C35 C36 C34 48.46(12) . . ?
O6 C37 H37A 109.7 . . ?
O6 C37 H37B 109.7 . . ?
H37A C37 H37B 108.2 . . ?
C38 C37 O6 109.8(3) . . ?
C38 C37 H37A 109.7 . . ?
C38 C37 H37B 109.7 . . ?
C37 C38 H38A 109.5 . . ?
C37 C38 H38B 109.5 . . ?
C37 C38 H38C 109.5 . . ?
H38A C38 H38B 109.5 . . ?
H38A C38 H38C 109.5 . . ?
H38B C38 H38C 109.5 . . ?
Cl7 C39 Cl2 118(4) . . ?
Cl7 C39 H39A 107.7 . . ?
Cl7 C39 H39B 107.7 . . ?
Cl2 C39 H39A 107.7 . . ?
Cl2 C39 H39B 107.7 . . ?
H39A C39 H39B 107.1 . . ?
C40 O10 H10A 104.0 . . ?
O10 C40 H40A 109.6 . . ?
O10 C40 H40B 114.8 . . ?
O10 C40 H40C 103.8 . . ?
H40A C40 H40B 109.5 . . ?
H40A C40 H40C 109.5 . . ?
H40B C40 H40C 109.5 . . ?

loop_
_geom_bond_atom_site_label_1
_geom_bond_atom_site_label_2
_geom_bond_distance
_geom_bond_site_symmetry_2
_geom_bond_publ_flag
Ni P1 2.1846(6) . y
Ni P2 2.1697(5) . y
Ni S2 2.2520(5) . y
Ni S1 2.225(2) . y
Ni Cl1 2.283(15) . y
P1 C2 1.851(2) . ?
P1 C3 1.815(2) . ?
P1 C9 1.817(2) . ?
P2 C1 1.832(2) . ?
P2 C15 1.815(2) . ?
P2 C21 1.8133(19) . ?
S2 C33 1.698(2) . ?
O1 C28 1.174(4) . ?
O2 C29 1.203(3) . ?
O3 C30 1.316(3) . ?
O3 C31 1.470(4) . ?
O4 C34 1.213(3) . ?
O5 C35 1.209(3) . ?
O6 C36 1.316(3) . ?
O6 C37 1.467(3) . ?
C1 H1A 0.9900 . ?
C1 H1B 0.9900 . ?
C1 C2 1.526(3) . ?
C2 H2A 0.9900 . ?
C2 H2B 0.9900 . ?
C3 C4 1.392(3) . ?
C3 C8 1.396(3) . ?
C4 H4 0.9500 . ?
C4 C5 1.386(3) . ?
C5 H5 0.9500 . ?
C5 C6 1.386(3) . ?
C6 H6 0.9500 . ?
C6 C7 1.380(3) . ?
C7 H7 0.9500 . ?
C7 C8 1.388(3) . ?
C8 H8 0.9500 . ?
C9 C10 1.396(3) . ?
C9 C14 1.385(3) . ?
C10 H10 0.9500 . ?
C10 C11 1.383(3) . ?
C11 H11 0.9500 . ?
C11 C12 1.371(4) . ?
C12 H12 0.9500 . ?
C12 C13 1.388(4) . ?
C13 H13 0.9500 . ?
C13 C14 1.385(3) . ?
C14 H14 0.9500 . ?
C15 C16 1.398(3) . ?
C15 C20 1.397(3) . ?
C16 H16 0.9500 . ?
C16 C17 1.388(3) . ?
C17 H17 0.9500 . ?
C17 C18 1.381(3) . ?
C18 H18 0.9500 . ?
C18 C19 1.385(3) . ?
C19 H19 0.9500 . ?
C19 C20 1.384(3) . ?
C20 H20 0.9500 . ?
C21 C22 1.403(3) . ?
C21 C26 1.386(3) . ?
C22 H22 0.9500 . ?
C22 C23 1.386(3) . ?
C23 H23 0.9500 . ?
C23 C24 1.375(4) . ?
C24 H24 0.9500 . ?
C24 C25 1.383(4) . ?
C25 H25 0.9500 . ?
C25 C26 1.389(3) . ?
C26 H26 0.9500 . ?
S1 C27 1.713(3) . ?
C27 C28 1.504(5) . ?
C27 C30 1.393(3) . ?
C28 C29 1.551(4) . ?
C29 C30 1.486(3) . ?
C31 H31A 0.9900 . ?
C31 H31B 0.9900 . ?
C31 C32 1.493(6) . ?
C32 H32A 0.9800 . ?
C32 H32B 0.9800 . ?
C32 H32C 0.9800 . ?
C33 C34 1.473(3) . ?
C33 C36 1.399(3) . ?
C34 C35 1.529(3) . ?
C34 C36 2.037(3) . ?
C35 C36 1.465(3) . ?
C37 H37A 0.9900 . ?
C37 H37B 0.9900 . ?
C37 C38 1.461(5) . ?
C38 H38A 0.9800 . ?
C38 H38B 0.9800 . ?
C38 H38C 0.9800 . ?
Cl7 C39 1.66(3) . ?
Cl2 C39 1.66(3) . ?
C39 H39A 0.9900 . ?
C39 H39B 0.9900 . ?
O10 H10A 0.8399 . ?
O10 C40 1.44(2) . ?
C40 H40A 0.9802 . ?
C40 H40B 0.9799 . ?
C40 H40C 0.9800 . ?

loop_
_geom_torsion_atom_site_label_1
_geom_torsion_atom_site_label_2
_geom_torsion_atom_site_label_3
_geom_torsion_atom_site_label_4
_geom_torsion
_geom_torsion_site_symmetry_1
_geom_torsion_site_symmetry_2
_geom_torsion_site_symmetry_3
_geom_torsion_site_symmetry_4
_geom_torsion_publ_flag
Ni P1 C2 C1 20.24(16) . . . . ?
Ni P1 C3 C4 -78.97(17) . . . . ?
Ni P1 C3 C8 95.82(17) . . . . ?
Ni P1 C9 C10 179.34(14) . . . . ?
Ni P1 C9 C14 -1.89(19) . . . . ?
Ni P2 C1 C2 47.81(14) . . . . ?
Ni P2 C15 C16 -139.88(16) . . . . ?
Ni P2 C15 C20 41.55(19) . . . . ?
Ni P2 C21 C22 -155.88(15) . . . . ?
Ni P2 C21 C26 25.94(18) . . . . ?
Ni S2 C33 C34 12.5(2) . . . . ?
Ni S2 C33 C36 -169.2(2) . . . . ?
Ni S1 C27 C28 -13.4(3) . . . . ?
Ni S1 C27 C30 171.0(2) . . . . ?
P1 C3 C4 C5 173.02(17) . . . . ?
P1 C3 C8 C7 -173.25(17) . . . . ?
P1 C9 C10 C11 178.66(16) . . . . ?
P1 C9 C14 C13 -178.46(17) . . . . ?
P2 C1 C2 P1 -41.86(16) . . . . ?
P2 C15 C16 C17 -176.82(17) . . . . ?
P2 C15 C20 C19 176.58(17) . . . . ?
P2 C21 C22 C23 -177.94(16) . . . . ?
P2 C21 C26 C25 177.47(19) . . . . ?
S2 C33 C34 O4 0.7(4) . . . . ?
S2 C33 C34 C35 179.74(18) . . . . ?
S2 C33 C34 C36 178.9(3) . . . . ?
S2 C33 C36 O6 1.5(5) . . . . ?
S2 C33 C36 C34 -178.8(3) . . . . ?
S2 C33 C36 C35 -179.6(2) . . . . ?
O1 C28 C29 O2 3.3(8) . . . . ?
O1 C28 C29 C30 -177.8(5) . . . . ?
O2 C29 C30 O3 -1.7(6) . . . . ?
O2 C29 C30 C27 177.6(4) . . . . ?
O4 C34 C35 O5 -1.7(5) . . . . ?
O4 C34 C35 C36 178.2(3) . . . . ?
O5 C35 C36 O6 -0.2(5) . . . . ?
O5 C35 C36 C33 -179.3(3) . . . . ?
O5 C35 C36 C34 179.9(4) . . . . ?
C1 P2 C15 C16 99.95(19) . . . . ?
C1 P2 C15 C20 -78.62(18) . . . . ?
C1 P2 C21 C22 -39.43(18) . . . . ?
C1 P2 C21 C26 142.39(17) . . . . ?
C2 P1 C3 C4 43.06(19) . . . . ?
C2 P1 C3 C8 -142.15(17) . . . . ?
C2 P1 C9 C10 58.05(18) . . . . ?
C2 P1 C9 C14 -123.17(17) . . . . ?
C3 P1 C2 C1 -105.00(15) . . . . ?
C3 P1 C9 C10 -53.74(18) . . . . ?
C3 P1 C9 C14 125.03(17) . . . . ?
C3 C4 C5 C6 0.5(3) . . . . ?
C4 C3 C8 C7 1.6(3) . . . . ?
C4 C5 C6 C7 1.0(4) . . . . ?
C5 C6 C7 C8 -1.1(4) . . . . ?
C6 C7 C8 C3 -0.2(4) . . . . ?
C8 C3 C4 C5 -1.8(3) . . . . ?
C9 P1 C2 C1 144.55(14) . . . . ?
C9 P1 C3 C4 154.38(17) . . . . ?
C9 P1 C3 C8 -30.83(19) . . . . ?
C9 C10 C11 C12 -0.2(3) . . . . ?
C10 C9 C14 C13 0.3(3) . . . . ?
C10 C11 C12 C13 0.4(3) . . . . ?
C11 C12 C13 C14 -0.2(4) . . . . ?
C12 C13 C14 C9 -0.2(3) . . . . ?
C14 C9 C10 C11 -0.1(3) . . . . ?
C15 P2 C1 C2 175.60(13) . . . . ?
C15 P2 C21 C22 71.90(18) . . . . ?
C15 P2 C21 C26 -106.28(17) . . . . ?
C15 C16 C17 C18 -0.3(3) . . . . ?
C16 C15 C20 C19 -2.0(3) . . . . ?
C16 C17 C18 C19 -0.8(3) . . . . ?
C17 C18 C19 C20 0.5(3) . . . . ?
C18 C19 C20 C15 1.0(3) . . . . ?
C20 C15 C16 C17 1.7(3) . . . . ?
C21 P2 C1 C2 -72.12(14) . . . . ?
C21 P2 C15 C16 -11.5(2) . . . . ?
C21 P2 C15 C20 169.91(16) . . . . ?
C21 C22 C23 C24 0.0(3) . . . . ?
C22 C21 C26 C25 -0.7(3) . . . . ?
C22 C23 C24 C25 0.2(4) . . . . ?
C23 C24 C25 C26 -0.8(4) . . . . ?
C24 C25 C26 C21 1.0(4) . . . . ?
C26 C21 C22 C23 0.2(3) . . . . ?
S1 C27 C28 O1 0.9(7) . . . . ?
S1 C27 C28 C29 -178.1(2) . . . . ?
S1 C27 C30 O3 -2.4(4) . . . . ?
S1 C27 C30 C29 178.3(2) . . . . ?
C27 C28 C29 O2 -177.7(4) . . . . ?
C27 C28 C29 C30 1.2(2) . . . . ?
C28 C27 C30 O3 -179.3(3) . . . . ?
C28 C27 C30 C29 1.4(2) . . . . ?
C28 C29 C30 O3 179.4(3) . . . . ?
C28 C29 C30 C27 -1.3(2) . . . . ?
C30 O3 C31 C32 83.0(4) . . . . ?
C30 C27 C28 O1 177.7(5) . . . . ?
C30 C27 C28 C29 -1.3(2) . . . . ?
C31 O3 C30 C27 179.5(3) . . . . ?
C31 O3 C30 C29 -1.5(4) . . . . ?
C33 C34 C35 O5 179.3(3) . . . . ?
C33 C34 C35 C36 -0.79(16) . . . . ?
C34 C33 C36 O6 -179.7(3) . . . . ?
C34 C33 C36 C35 -0.87(18) . . . . ?
C34 C35 C36 O6 179.9(3) . . . . ?
C34 C35 C36 C33 0.84(17) . . . . ?
C36 O6 C37 C38 -81.3(3) . . . . ?
C36 C33 C34 O4 -178.2(3) . . . . ?
C36 C33 C34 C35 0.83(17) . . . . ?
C36 C34 C35 O5 -179.9(4) . . . . ?
C37 O6 C36 C33 3.1(4) . . . . ?
C37 O6 C36 C35 -175.5(2) . . . . ?
